data_7237407
loop_
_publ_author_name
'Alkan-Zambada, Murat'
'Keller, Sarah'
'Mart\'inez-Sarti, Laura'
'Prescimone, Alessandro'
'Junquera-Hern\'andez, Jos\'e M.'
'Constable, Edwin C.'
'Bolink, Henk J.'
'Sessolo, Michele'
'Ort\'i, Enrique'
'Housecroft, Catherine E.'

_publ_section_title
;
 [Cu(P^P)(N^N)][PF6] compounds with bis(phosphane) and 6-alkoxy,
 6-alkylthio, 6-phenyloxy and 6-phenylthio-substituted
 2,2&#x2032;-bipyridine ligands for light-emitting electrochemical cells
;
_journal_issue 31
_journal_name_full 'Journal of Materials Chemistry C'
_journal_page_first 8460
_journal_paper_doi 10.1039/C8TC02882F
_journal_volume 6
_journal_year 2018
_chemical_compound_source 'Murat Alkan'
_chemical_formula_moiety '[Cu(POP)(Et-S-bipy)][PF6].(Et2O)'
_chemical_formula_sum 'C52 H50 Cu F6 N2 O2 P3 S'
_chemical_formula_weight 1037.50
_space_group_IT_number 15
_space_group_name_Hall '-C 2yc'
_space_group_name_H-M_alt 'C 1 2/c 1'
_symmetry_cell_setting monoclinic
_symmetry_space_group_name_Hall '-C 2yc'
_symmetry_space_group_name_H-M 'C 1 2/c 1'
_atom_sites_solution_hydrogens difmap
_atom_sites_solution_primary other
_audit_creation_date 2016-05-11
_audit_creation_method CRYSTALS_ver_14.61_build_5809
_audit_update_record
;
2017-07-15 deposited with the CCDC.
2018-07-19 downloaded from the CCDC.
;
_cell_angle_alpha 90
_cell_angle_beta 101.338(3)
_cell_angle_gamma 90
_cell_formula_units_Z 8
_cell_length_a 31.7468(14)
_cell_length_b 15.6233(7)
_cell_length_c 19.5833(9)
_cell_measurement_reflns_used 9996
_cell_measurement_temperature 123
_cell_measurement_theta_max 69
_cell_measurement_theta_min 3
_cell_volume 9523.6(7)
_computing_cell_refinement 'Apex2 (Bruker AXS, 2006)'
_computing_data_collection 'Apex2 (Bruker AXS, 2006)'
_computing_data_reduction 'Apex2 (Bruker AXS, 2006)'
_computing_molecular_graphics 'CAMERON (Watkin et al., 1996)'
_computing_publication_material 'CRYSTALS (Betteridge et al., 2003)'
_computing_structure_refinement 'CRYSTALS (Betteridge et al., 2003)'
_computing_structure_solution 'Superflip (Palatinus & Chapuis, 2007)'
_diffrn_ambient_temperature 123
_diffrn_measured_fraction_theta_full 0.978
_diffrn_measured_fraction_theta_max 0.965
_diffrn_measurement_device Area
_diffrn_measurement_device_type 'Bruker Kappa Apex2'
_diffrn_measurement_method '\f & \w scans'
_diffrn_radiation_monochromator graphite
_diffrn_radiation_type 'Cu K\a'
_diffrn_radiation_wavelength 1.54180
_diffrn_reflns_av_R_equivalents 0.105
_diffrn_reflns_limit_h_max 37
_diffrn_reflns_limit_h_min -38
_diffrn_reflns_limit_k_max 18
_diffrn_reflns_limit_k_min 16
_diffrn_reflns_limit_l_max 17
_diffrn_reflns_limit_l_min -23
_diffrn_reflns_number 30655
_diffrn_reflns_theta_full 68.000
_diffrn_reflns_theta_max 68.887
_diffrn_reflns_theta_min 2.839
_diffrn_standards_number 0
_exptl_absorpt_coefficient_mu 2.581
_exptl_absorpt_correction_T_max 0.86
_exptl_absorpt_correction_T_min 0.62
_exptl_absorpt_correction_type multi-scan
_exptl_absorpt_process_details 'SADABS (Siemens, 1996)'
_exptl_crystal_colour yellow
_exptl_crystal_density_diffrn 1.45
_exptl_crystal_density_method 'not measured'
_exptl_crystal_description block
_exptl_crystal_F_000 4288.00
_exptl_crystal_recrystallization_method
; 
DCM / Et2O 
;
_exptl_crystal_size_max 0.090
_exptl_crystal_size_mid 0.080
_exptl_crystal_size_min 0.060
_platon_squeeze_details
;
This equates to 38 e-/formula unit and this can be rationalised as a Et2O
molecule per formula unit. ALL of the formulae and numbers have been modified to
take account of this result.
;
_refine_diff_density_max 1.01
_refine_diff_density_min -0.94
_refine_ls_extinction_method None
_refine_ls_goodness_of_fit_ref 1.0159
_refine_ls_hydrogen_treatment constr
_refine_ls_matrix_type full
_refine_ls_number_parameters 559
_refine_ls_number_reflns 8461
_refine_ls_number_restraints 0
_refine_ls_R_factor_all 0.1221
_refine_ls_R_factor_gt 0.0716
_refine_ls_shift/su_max 0.0008286
_refine_ls_shift/su_mean 0.0000246
_refine_ls_structure_factor_coef Fsqd
_refine_ls_weighting_details
;
 Method, part 1, Chebychev polynomial, (Watkin, 1994, Prince, 1982) 
 [weight] = 1.0/[A~0~*T~0~(x)+A~1~*T~1~(x) ... +A~n-1~]*T~n-1~(x)] 
 where A~i~ are the Chebychev coefficients listed below and x= Fcalc/Fmax 
 Method = Robust Weighting (Prince, 1982) 
 W = [weight] * [1-(deltaF/6*sigmaF)^2^]^2^ 
 A~i~ are: 
 4.35 5.55 1.49 
;
_refine_ls_weighting_scheme calc
_refine_ls_wR_factor_all 0.2423
_refine_ls_wR_factor_gt 0.1918
_refine_ls_wR_factor_ref 0.2406
_reflns_limit_h_max 37
_reflns_limit_h_min -38
_reflns_limit_k_max 18
_reflns_limit_k_min 0
_reflns_limit_l_max 23
_reflns_limit_l_min 0
_reflns_number_gt 4643
_reflns_number_total 8540
_reflns_threshold_expression I>2.0\s(I)
_oxford_diffrn_Wilson_B_factor 0.00
_oxford_diffrn_Wilson_scale 0.00
_oxford_refine_ls_r_factor_ref 0.1216
_oxford_refine_ls_scale 0.038816(8)
_oxford_reflns_number_all 8469
_oxford_reflns_threshold_expression_ref I>-3.0\s(I)
_oxford_structure_analysis_title 'ALM049_123K_0m in C2/c'
_cod_data_source_file c8tc02882f2.cif
_cod_data_source_block ALM049_123K
_cod_depositor_comments
;
The following automatic conversions were performed:

data item '_atom_sites_solution_primary' value 'Other' was changed to
'other' in accordance with the
/home/saulius/struct/COD-crude-data/automatic-downloads/DataCite-retrospective/RSC/depositions/lib/dictionaries/cif_core.dic
dictionary named 'cif_core.dic' version 2.4.2 last updated on
2011-04-26.

Automatic conversion script
Id: cif_fix_values 6909 2019-04-08 15:41:33Z antanas 
;
_cod_original_sg_symbol_H-M 'C 2/c '
_cod_original_formula_sum 'C52 H50 Cu1 F6 N2 O2 P3 S1'
_cod_database_code 7237407

loop_
_symmetry_equiv_pos_as_xyz
x,y,z
-x,-y,-z
x+1/2,y+1/2,z
-x+1/2,-y+1/2,-z
x,-y,z+1/2
-x,y,-z+1/2
x+1/2,-y+1/2,z+1/2
-x+1/2,y+1/2,-z+1/2

loop_
_atom_site_label
_atom_site_type_symbol
_atom_site_fract_x
_atom_site_fract_y
_atom_site_fract_z
_atom_site_U_iso_or_equiv
_atom_site_occupancy
_atom_site_adp_type
_atom_site_refinement_flags_posn
Cu1 Cu 0.66490(3) 0.36367(6) 0.66125(5) 0.0399 1.0000 Uani .
S1 S 0.70740(6) 0.31745(16) 0.82232(10) 0.0658 1.0000 Uani .
P1 P 0.66199(5) 0.22391(10) 0.62793(8) 0.0400 1.0000 Uani .
P2 P 0.60168(5) 0.41718(10) 0.67392(8) 0.0382 1.0000 Uani .
P3 P 0.86281(6) 0.62828(12) 0.52427(10) 0.0539 1.0000 Uani .
F1 F 0.89535(15) 0.6892(4) 0.5723(3) 0.0810 1.0000 Uani .
F2 F 0.83662(16) 0.6164(4) 0.5850(3) 0.0843 1.0000 Uani .
F3 F 0.88875(18) 0.6400(3) 0.4631(3) 0.0836 1.0000 Uani .
F4 F 0.8294(2) 0.5667(4) 0.4756(3) 0.0975 1.0000 Uani .
F5 F 0.83420(17) 0.7083(4) 0.4955(3) 0.0922 1.0000 Uani .
F6 F 0.8913(2) 0.5496(4) 0.5536(3) 0.1061 1.0000 Uani .
O1 O 0.59051(14) 0.3252(3) 0.5413(2) 0.0469 1.0000 Uani .
N1 N 0.72699(16) 0.3863(3) 0.7125(3) 0.0440 1.0000 Uani .
N2 N 0.68862(17) 0.4302(3) 0.5835(3) 0.0447 1.0000 Uani .
C1 C 0.7644(3) 0.1892(6) 0.8815(5) 0.0803 1.0000 Uani .
C2 C 0.7403(3) 0.2670(6) 0.8966(4) 0.0702 1.0000 Uani .
C3 C 0.7449(2) 0.3638(5) 0.7773(4) 0.0483 1.0000 Uani .
C4 C 0.7879(2) 0.3763(5) 0.8064(4) 0.0580 1.0000 Uani .
C5 C 0.8125(2) 0.4186(5) 0.7658(4) 0.0633 1.0000 Uani .
C6 C 0.7950(2) 0.4437(5) 0.7000(4) 0.0544 1.0000 Uani .
C7 C 0.7521(2) 0.4273(4) 0.6732(4) 0.0448 1.0000 Uani .
C8 C 0.7308(2) 0.4487(4) 0.6006(3) 0.0411 1.0000 Uani .
C9 C 0.7532(3) 0.4867(4) 0.5535(5) 0.0595 1.0000 Uani .
C10 C 0.7304(3) 0.5047(5) 0.4879(4) 0.0614 1.0000 Uani .
C11 C 0.6871(3) 0.4905(5) 0.4705(4) 0.0567 1.0000 Uani .
C12 C 0.6679(3) 0.4515(5) 0.5210(4) 0.0550 1.0000 Uani .
C13 C 0.6305(2) 0.1438(4) 0.6646(3) 0.0444 1.0000 Uani .
C14 C 0.6131(2) 0.0728(4) 0.6278(4) 0.0489 1.0000 Uani .
C15 C 0.5874(2) 0.0165(5) 0.6560(4) 0.0569 1.0000 Uani .
C16 C 0.5800(2) 0.0303(6) 0.7221(4) 0.0627 1.0000 Uani .
C17 C 0.5979(3) 0.0985(5) 0.7596(4) 0.0629 1.0000 Uani .
C18 C 0.6232(2) 0.1554(5) 0.7306(4) 0.0548 1.0000 Uani .
C19 C 0.7166(2) 0.1807(4) 0.6399(3) 0.0448 1.0000 Uani .
C20 C 0.7453(2) 0.2171(5) 0.6023(4) 0.0548 1.0000 Uani .
C21 C 0.7882(3) 0.1946(5) 0.6180(5) 0.0632 1.0000 Uani .
C22 C 0.8025(3) 0.1330(5) 0.6684(4) 0.0620 1.0000 Uani .
C23 C 0.7742(2) 0.0973(6) 0.7041(4) 0.0625 1.0000 Uani .
C24 C 0.7311(2) 0.1195(4) 0.6897(4) 0.0511 1.0000 Uani .
C25 C 0.6410(2) 0.2113(4) 0.5337(3) 0.0445 1.0000 Uani .
C26 C 0.6562(3) 0.1499(5) 0.4923(4) 0.0531 1.0000 Uani .
C27 C 0.6391(3) 0.1427(6) 0.4227(5) 0.0681 1.0000 Uani .
C28 C 0.6074(3) 0.1962(6) 0.3926(4) 0.0756 1.0000 Uani .
C29 C 0.5909(3) 0.2587(6) 0.4315(4) 0.0673 1.0000 Uani .
C30 C 0.6075(2) 0.2634(4) 0.5016(3) 0.0491 1.0000 Uani .
C31 C 0.5600(2) 0.2963(4) 0.5790(4) 0.0462 1.0000 Uani .
C32 C 0.5323(2) 0.2303(4) 0.5562(4) 0.0526 1.0000 Uani .
C33 C 0.5015(2) 0.2089(5) 0.5928(5) 0.0633 1.0000 Uani .
C34 C 0.4983(2) 0.2520(5) 0.6531(5) 0.0661 1.0000 Uani .
C35 C 0.5270(2) 0.3180(5) 0.6765(4) 0.0528 1.0000 Uani .
C36 C 0.55883(19) 0.3408(4) 0.6404(3) 0.0391 1.0000 Uani .
C37 C 0.5866(2) 0.5134(4) 0.6224(3) 0.0387 1.0000 Uani .
C38 C 0.5451(2) 0.5274(4) 0.5847(3) 0.0478 1.0000 Uani .
C39 C 0.5352(3) 0.6041(5) 0.5482(4) 0.0589 1.0000 Uani .
C40 C 0.5663(3) 0.6639(5) 0.5481(5) 0.0685 1.0000 Uani .
C41 C 0.6079(3) 0.6513(5) 0.5858(5) 0.0707 1.0000 Uani .
C42 C 0.6175(2) 0.5758(5) 0.6210(4) 0.0581 1.0000 Uani .
C43 C 0.5886(2) 0.4452(4) 0.7584(3) 0.0441 1.0000 Uani .
C44 C 0.6002(2) 0.3894(6) 0.8129(4) 0.0579 1.0000 Uani .
C45 C 0.5903(2) 0.4078(6) 0.8777(4) 0.0669 1.0000 Uani .
C46 C 0.5688(3) 0.4805(6) 0.8871(4) 0.0669 1.0000 Uani .
C47 C 0.5564(3) 0.5349(6) 0.8332(4) 0.0708 1.0000 Uani .
C48 C 0.5665(3) 0.5189(5) 0.7687(4) 0.0614 1.0000 Uani .
H11 H 0.7806 0.1666 0.9236 0.0950 1.0000 Uiso R
H12 H 0.7832 0.2051 0.8514 0.0950 1.0000 Uiso R
H13 H 0.7447 0.1471 0.8594 0.0950 1.0000 Uiso R
H21 H 0.7605 0.3078 0.9193 0.0851 1.0000 Uiso R
H22 H 0.7221 0.2499 0.9272 0.0851 1.0000 Uiso R
H41 H 0.7998 0.3574 0.8522 0.0713 1.0000 Uiso R
H51 H 0.8421 0.4296 0.7834 0.0768 1.0000 Uiso R
H61 H 0.8117 0.4729 0.6721 0.0652 1.0000 Uiso R
H91 H 0.7829 0.4998 0.5672 0.0712 1.0000 Uiso R
H101 H 0.7452 0.5266 0.4540 0.0722 1.0000 Uiso R
H111 H 0.6707 0.5069 0.4265 0.0694 1.0000 Uiso R
H121 H 0.6381 0.4386 0.5094 0.0653 1.0000 Uiso R
H141 H 0.6191 0.0623 0.5829 0.0598 1.0000 Uiso R
H151 H 0.5751 -0.0322 0.6305 0.0675 1.0000 Uiso R
H161 H 0.5619 -0.0075 0.7412 0.0768 1.0000 Uiso R
H171 H 0.5931 0.1071 0.8055 0.0725 1.0000 Uiso R
H181 H 0.6359 0.2032 0.7568 0.0647 1.0000 Uiso R
H201 H 0.7353 0.2580 0.5669 0.0665 1.0000 Uiso R
H211 H 0.8077 0.2213 0.5935 0.0758 1.0000 Uiso R
H221 H 0.8317 0.1158 0.6774 0.0759 1.0000 Uiso R
H231 H 0.7840 0.0569 0.7400 0.0747 1.0000 Uiso R
H241 H 0.7112 0.0920 0.7129 0.0625 1.0000 Uiso R
H261 H 0.6791 0.1138 0.5138 0.0664 1.0000 Uiso R
H271 H 0.6494 0.0990 0.3965 0.0810 1.0000 Uiso R
H281 H 0.5963 0.1917 0.3440 0.0911 1.0000 Uiso R
H291 H 0.5693 0.2976 0.4103 0.0799 1.0000 Uiso R
H321 H 0.5342 0.2007 0.5145 0.0650 1.0000 Uiso R
H331 H 0.4823 0.1632 0.5770 0.0761 1.0000 Uiso R
H341 H 0.4768 0.2365 0.6782 0.0784 1.0000 Uiso R
H351 H 0.5247 0.3484 0.7177 0.0638 1.0000 Uiso R
H381 H 0.5236 0.4848 0.5839 0.0563 1.0000 Uiso R
H391 H 0.5067 0.6144 0.5238 0.0742 1.0000 Uiso R
H401 H 0.5595 0.7151 0.5221 0.0810 1.0000 Uiso R
H411 H 0.6292 0.6941 0.5864 0.0781 1.0000 Uiso R
H421 H 0.6461 0.5665 0.6456 0.0708 1.0000 Uiso R
H441 H 0.6148 0.3380 0.8060 0.0700 1.0000 Uiso R
H451 H 0.5988 0.3691 0.9153 0.0817 1.0000 Uiso R
H461 H 0.5622 0.4928 0.9314 0.0785 1.0000 Uiso R
H471 H 0.5404 0.5848 0.8393 0.0858 1.0000 Uiso R
H481 H 0.5588 0.5582 0.7312 0.0752 1.0000 Uiso R

loop_
_atom_site_aniso_label
_atom_site_aniso_U_11
_atom_site_aniso_U_22
_atom_site_aniso_U_33
_atom_site_aniso_U_23
_atom_site_aniso_U_13
_atom_site_aniso_U_12
Cu1 0.0365(5) 0.0404(5) 0.0438(5) 0.0013(4) 0.0108(4) -0.0017(4)
S1 0.0454(10) 0.0980(16) 0.0517(10) 0.0178(10) 0.0039(8) -0.0102(10)
P1 0.0457(8) 0.0367(8) 0.0398(8) 0.0023(7) 0.0136(7) 0.0004(7)
P2 0.0345(7) 0.0378(8) 0.0433(8) -0.0013(6) 0.0098(6) -0.0021(6)
P3 0.0486(10) 0.0531(10) 0.0593(11) 0.0050(9) 0.0088(8) -0.0100(8)
F1 0.060(3) 0.094(4) 0.088(3) -0.008(3) 0.012(2) -0.030(3)
F2 0.075(3) 0.112(4) 0.067(3) 0.001(3) 0.018(2) -0.034(3)
F3 0.099(4) 0.076(3) 0.088(4) -0.004(3) 0.049(3) -0.010(3)
F4 0.113(4) 0.106(4) 0.072(3) -0.007(3) 0.013(3) -0.058(4)
F5 0.067(3) 0.092(4) 0.120(5) 0.023(3) 0.023(3) 0.017(3)
F6 0.131(5) 0.070(3) 0.115(5) 0.024(3) 0.017(4) 0.020(3)
O1 0.046(2) 0.047(2) 0.049(2) 0.000(2) 0.012(2) -0.003(2)
N1 0.034(3) 0.048(3) 0.051(3) -0.007(2) 0.010(2) 0.001(2)
N2 0.050(3) 0.039(3) 0.049(3) 0.001(2) 0.019(2) -0.003(2)
C1 0.095(7) 0.064(5) 0.074(6) 0.015(4) -0.001(5) -0.019(5)
C2 0.066(5) 0.081(6) 0.056(5) 0.020(4) -0.007(4) -0.013(4)
C3 0.037(3) 0.054(4) 0.055(4) 0.002(3) 0.013(3) -0.003(3)
C4 0.052(4) 0.063(5) 0.056(4) 0.000(4) 0.005(3) 0.002(3)
C5 0.042(4) 0.066(5) 0.081(6) -0.024(4) 0.010(4) -0.013(3)
C6 0.053(4) 0.051(4) 0.061(4) -0.019(3) 0.016(3) -0.001(3)
C7 0.041(3) 0.035(3) 0.064(4) -0.009(3) 0.024(3) -0.005(3)
C8 0.046(3) 0.027(3) 0.053(4) 0.001(3) 0.016(3) 0.003(2)
C9 0.054(4) 0.041(4) 0.091(6) 0.003(4) 0.032(4) -0.003(3)
C10 0.075(5) 0.051(4) 0.071(5) 0.017(4) 0.043(4) 0.004(4)
C11 0.067(5) 0.047(4) 0.060(4) 0.010(3) 0.023(4) 0.012(3)
C12 0.064(4) 0.049(4) 0.058(4) 0.009(3) 0.024(4) -0.002(3)
C13 0.042(3) 0.040(3) 0.053(4) 0.012(3) 0.015(3) 0.005(3)
C14 0.051(4) 0.047(4) 0.051(4) 0.003(3) 0.015(3) 0.002(3)
C15 0.053(4) 0.058(4) 0.060(4) 0.008(4) 0.010(3) -0.009(3)
C16 0.048(4) 0.070(5) 0.073(5) 0.019(4) 0.019(4) -0.002(4)
C17 0.072(5) 0.070(5) 0.055(4) 0.010(4) 0.033(4) 0.004(4)
C18 0.060(4) 0.055(4) 0.052(4) 0.003(3) 0.017(3) -0.005(3)
C19 0.051(4) 0.037(3) 0.049(4) -0.001(3) 0.017(3) 0.004(3)
C20 0.057(4) 0.049(4) 0.065(4) 0.016(3) 0.029(4) 0.017(3)
C21 0.062(5) 0.053(4) 0.082(6) 0.008(4) 0.031(4) 0.002(4)
C22 0.055(4) 0.062(5) 0.074(5) -0.008(4) 0.026(4) 0.004(4)
C23 0.052(4) 0.068(5) 0.069(5) 0.012(4) 0.017(4) 0.011(4)
C24 0.057(4) 0.047(4) 0.049(4) 0.011(3) 0.010(3) 0.002(3)
C25 0.059(4) 0.034(3) 0.041(3) 0.000(3) 0.012(3) 0.000(3)
C26 0.065(4) 0.048(4) 0.053(4) -0.004(3) 0.029(3) 0.004(3)
C27 0.080(6) 0.062(5) 0.070(5) -0.010(4) 0.033(4) 0.003(4)
C28 0.096(7) 0.086(6) 0.043(4) -0.013(4) 0.010(4) 0.003(5)
C29 0.073(5) 0.069(5) 0.056(5) 0.005(4) 0.004(4) 0.011(4)
C30 0.063(4) 0.045(4) 0.039(3) -0.001(3) 0.009(3) 0.000(3)
C31 0.039(3) 0.037(3) 0.061(4) 0.002(3) 0.005(3) 0.006(3)
C32 0.049(4) 0.037(3) 0.070(5) -0.010(3) 0.005(3) 0.002(3)
C33 0.041(4) 0.046(4) 0.102(6) -0.017(4) 0.012(4) -0.007(3)
C34 0.051(4) 0.054(4) 0.098(6) -0.009(4) 0.027(4) -0.011(4)
C35 0.037(3) 0.050(4) 0.074(5) -0.008(3) 0.016(3) 0.000(3)
C36 0.035(3) 0.030(3) 0.051(4) 0.002(3) 0.005(3) 0.002(2)
C37 0.048(3) 0.035(3) 0.035(3) 0.000(2) 0.013(3) -0.002(3)
C38 0.052(4) 0.040(3) 0.048(4) 0.000(3) 0.002(3) 0.003(3)
C39 0.061(4) 0.055(4) 0.055(4) 0.004(3) -0.002(3) 0.003(4)
C40 0.078(6) 0.054(5) 0.073(5) 0.018(4) 0.013(4) 0.002(4)
C41 0.063(5) 0.051(4) 0.102(7) 0.024(4) 0.023(5) -0.008(4)
C42 0.051(4) 0.048(4) 0.076(5) 0.007(4) 0.013(4) -0.006(3)
C43 0.041(3) 0.048(4) 0.046(4) -0.010(3) 0.016(3) -0.003(3)
C44 0.047(4) 0.076(5) 0.054(4) 0.002(4) 0.017(3) 0.003(3)
C45 0.052(4) 0.103(7) 0.048(4) 0.006(4) 0.016(3) 0.009(4)
C46 0.060(5) 0.105(7) 0.035(4) -0.018(4) 0.009(3) 0.013(5)
C47 0.077(5) 0.077(6) 0.057(5) -0.024(4) 0.009(4) 0.014(4)
C48 0.072(5) 0.056(4) 0.051(4) -0.011(3) 0.001(4) 0.015(4)

loop_
_atom_type_symbol
_atom_type_scat_dispersion_real
_atom_type_scat_dispersion_imag
_atom_type_scat_Cromer_Mann_a1
_atom_type_scat_Cromer_Mann_b1
_atom_type_scat_Cromer_Mann_a2
_atom_type_scat_Cromer_Mann_b2
_atom_type_scat_Cromer_Mann_a3
_atom_type_scat_Cromer_Mann_b3
_atom_type_scat_Cromer_Mann_a4
_atom_type_scat_Cromer_Mann_b4
_atom_type_scat_Cromer_Mann_c
_atom_type_scat_source
C 0.0181 0.0091 2.3100 20.8439 1.0200 10.2075 1.5886 0.5687 0.8650 51.6512 0.2156 'International Tables Vol C 4.2.6.8 and 6.1.1.4'
H 0.0000 0.0000 0.4930 10.5109 0.3229 26.1257 0.1402 3.1424 0.0408 57.7998 0.0030 'International Tables Vol C 4.2.6.8 and 6.1.1.4'
N 0.0311 0.0180 12.2126 0.0057 3.1322 9.8933 2.0125 28.9975 1.1663 0.5826 -11.5290 'International Tables Vol C 4.2.6.8 and 6.1.1.4'
O 0.0492 0.0322 3.0485 13.2771 2.2868 5.7011 1.5463 0.3239 0.8670 32.9089 0.2508 'International Tables Vol C 4.2.6.8 and 6.1.1.4'
F 0.0727 0.0534 3.5392 10.2825 2.6412 4.2944 1.5170 0.2615 1.0243 26.1476 0.2776 'International Tables Vol C 4.2.6.8 and 6.1.1.4'
P 0.2955 0.4335 6.4345 1.9067 4.1791 27.1570 1.7800 0.5260 1.4908 68.1645 1.1149 'International Tables Vol C 4.2.6.8 and 6.1.1.4'
S 0.3331 0.5567 6.9053 1.4679 5.2034 22.2151 1.4379 0.2536 1.5863 56.1720 0.8669 'International Tables Vol C 4.2.6.8 and 6.1.1.4'
Cu -1.9646 0.5888 13.3380 3.5828 7.1676 0.2470 5.6158 11.3966 1.6735 64.8126 1.1910 'International Tables Vol C 4.2.6.8 and 6.1.1.4'

loop_
_geom_angle_atom_site_label_1
_geom_angle_atom_site_label_2
_geom_angle_atom_site_label_3
_geom_angle
_geom_angle_publ_flag
P1 Cu1 P2 113.86(7) yes
P1 Cu1 N1 106.57(16) yes
P2 Cu1 N1 132.61(15) yes
P1 Cu1 N2 105.48(15) yes
P2 Cu1 N2 110.70(16) yes
N1 Cu1 N2 79.8(2) yes
C2 S1 C3 104.0(4) yes
Cu1 P1 C13 122.5(2) yes
Cu1 P1 C19 109.4(2) yes
C13 P1 C19 105.9(3) yes
Cu1 P1 C25 112.1(2) yes
C13 P1 C25 101.6(3) yes
C19 P1 C25 103.6(3) yes
Cu1 P2 C36 109.7(2) yes
Cu1 P2 C37 113.1(2) yes
C36 P2 C37 104.0(3) yes
Cu1 P2 C43 123.8(2) yes
C36 P2 C43 101.3(3) yes
C37 P2 C43 102.8(3) yes
F1 P3 F2 90.1(3) yes
F1 P3 F3 90.3(3) yes
F2 P3 F3 179.6(3) yes
F1 P3 F4 179.5(3) yes
F2 P3 F4 89.5(3) yes
F3 P3 F4 90.1(3) yes
F1 P3 F5 89.9(3) yes
F2 P3 F5 90.6(3) yes
F3 P3 F5 89.2(3) yes
F4 P3 F5 89.8(4) yes
F1 P3 F6 89.5(3) yes
F2 P3 F6 89.0(3) yes
F3 P3 F6 91.1(3) yes
F4 P3 F6 90.8(4) yes
F5 P3 F6 179.3(4) yes
C30 O1 C31 116.5(5) yes
Cu1 N1 C3 127.4(4) yes
Cu1 N1 C7 114.4(4) yes
C3 N1 C7 118.2(5) yes
Cu1 N2 C8 114.0(4) yes
Cu1 N2 C12 128.0(5) yes
C8 N2 C12 117.9(6) yes
C2 C1 H11 110.0 no
C2 C1 H12 108.6 no
H11 C1 H12 109.5 no
C2 C1 H13 109.8 no
H11 C1 H13 109.5 no
H12 C1 H13 109.5 no
C1 C2 S1 115.7(6) yes
C1 C2 H21 108.3 no
S1 C2 H21 108.4 no
C1 C2 H22 107.1 no
S1 C2 H22 107.7 no
H21 C2 H22 109.5 no
S1 C3 N1 112.3(5) yes
S1 C3 C4 123.9(6) yes
N1 C3 C4 123.8(6) yes
C3 C4 C5 116.9(7) yes
C3 C4 H41 121.4 no
C5 C4 H41 121.7 no
C4 C5 C6 120.6(7) yes
C4 C5 H51 120.4 no
C6 C5 H51 118.9 no
C5 C6 C7 119.7(7) yes
C5 C6 H61 120.9 no
C7 C6 H61 119.4 no
C6 C7 N1 120.7(7) yes
C6 C7 C8 123.3(6) yes
N1 C7 C8 115.9(5) yes
C7 C8 N2 115.6(5) yes
C7 C8 C9 121.9(6) yes
N2 C8 C9 122.5(6) yes
C8 C9 C10 117.3(7) yes
C8 C9 H91 120.7 no
C10 C9 H91 122.0 no
C9 C10 C11 121.2(7) yes
C9 C10 H101 119.1 no
C11 C10 H101 119.7 no
C10 C11 C12 116.8(7) yes
C10 C11 H111 122.0 no
C12 C11 H111 121.2 no
C11 C12 N2 124.1(7) yes
C11 C12 H121 118.4 no
N2 C12 H121 117.5 no
P1 C13 C14 122.5(5) yes
P1 C13 C18 119.0(5) yes
C14 C13 C18 118.5(6) yes
C13 C14 C15 120.6(7) yes
C13 C14 H141 119.5 no
C15 C14 H141 119.9 no
C14 C15 C16 119.8(7) yes
C14 C15 H151 120.9 no
C16 C15 H151 119.3 no
C15 C16 C17 120.1(7) yes
C15 C16 H161 120.0 no
C17 C16 H161 119.9 no
C16 C17 C18 119.7(7) yes
C16 C17 H171 119.8 no
C18 C17 H171 120.5 no
C17 C18 C13 121.2(7) yes
C17 C18 H181 120.0 no
C13 C18 H181 118.8 no
P1 C19 C20 118.8(5) yes
P1 C19 C24 121.4(5) yes
C20 C19 C24 119.5(6) yes
C19 C20 C21 119.7(7) yes
C19 C20 H201 119.7 no
C21 C20 H201 120.6 no
C20 C21 C22 120.2(7) yes
C20 C21 H211 119.3 no
C22 C21 H211 120.5 no
C21 C22 C23 119.5(7) yes
C21 C22 H221 119.9 no
C23 C22 H221 120.6 no
C22 C23 C24 121.2(8) yes
C22 C23 H231 119.9 no
C24 C23 H231 119.0 no
C23 C24 C19 119.7(7) yes
C23 C24 H241 120.8 no
C19 C24 H241 119.4 no
P1 C25 C26 123.7(5) yes
P1 C25 C30 118.9(5) yes
C26 C25 C30 117.4(6) yes
C25 C26 C27 121.2(7) yes
C25 C26 H261 118.1 no
C27 C26 H261 120.7 no
C26 C27 C28 120.0(7) yes
C26 C27 H271 119.1 no
C28 C27 H271 120.9 no
C27 C28 C29 121.2(8) yes
C27 C28 H281 119.2 no
C29 C28 H281 119.5 no
C28 C29 C30 118.1(8) yes
C28 C29 H291 121.4 no
C30 C29 H291 120.5 no
O1 C30 C25 119.6(6) yes
O1 C30 C29 118.3(6) yes
C25 C30 C29 122.1(7) yes
O1 C31 C32 122.4(6) yes
O1 C31 C36 115.5(6) yes
C32 C31 C36 122.1(7) yes
C31 C32 C33 119.6(7) yes
C31 C32 H321 120.1 no
C33 C32 H321 120.3 no
C32 C33 C34 120.7(7) yes
C32 C33 H331 119.6 no
C34 C33 H331 119.7 no
C33 C34 C35 119.4(7) yes
C33 C34 H341 120.0 no
C35 C34 H341 120.7 no
C34 C35 C36 121.1(7) yes
C34 C35 H351 119.7 no
C36 C35 H351 119.2 no
P2 C36 C31 119.4(5) yes
P2 C36 C35 123.2(5) yes
C31 C36 C35 117.1(6) yes
P2 C37 C38 122.8(5) yes
P2 C37 C42 118.7(5) yes
C38 C37 C42 118.5(6) yes
C37 C38 C39 120.0(6) yes
C37 C38 H381 119.8 no
C39 C38 H381 120.2 no
C38 C39 C40 119.8(7) yes
C38 C39 H391 120.0 no
C40 C39 H391 120.2 no
C39 C40 C41 121.0(7) yes
C39 C40 H401 119.2 no
C41 C40 H401 119.8 no
C40 C41 C42 118.9(7) yes
C40 C41 H411 120.4 no
C42 C41 H411 120.7 no
C37 C42 C41 121.6(7) yes
C37 C42 H421 119.5 no
C41 C42 H421 118.9 no
P2 C43 C44 118.4(5) yes
P2 C43 C48 122.7(6) yes
C44 C43 C48 118.9(7) yes
C43 C44 C45 120.2(8) yes
C43 C44 H441 119.4 no
C45 C44 H441 120.4 no
C44 C45 C46 120.4(8) yes
C44 C45 H451 119.6 no
C46 C45 H451 120.0 no
C45 C46 C47 119.8(7) yes
C45 C46 H461 120.1 no
C47 C46 H461 120.2 no
C46 C47 C48 121.0(8) yes
C46 C47 H471 119.9 no
C48 C47 H471 119.1 no
C47 C48 C43 119.8(8) yes
C47 C48 H481 121.1 no
C43 C48 H481 119.1 no

loop_
_geom_bond_atom_site_label_1
_geom_bond_atom_site_label_2
_geom_bond_distance
_geom_bond_publ_flag
Cu1 P1 2.2756(18) yes
Cu1 P2 2.2328(17) yes
Cu1 N1 2.059(5) yes
Cu1 N2 2.101(5) yes
S1 C2 1.798(8) yes
S1 C3 1.770(7) yes
P1 C13 1.835(6) yes
P1 C19 1.832(7) yes
P1 C25 1.845(7) yes
P2 C36 1.831(6) yes
P2 C37 1.821(6) yes
P2 C43 1.837(6) yes
P3 F1 1.574(5) yes
P3 F2 1.591(5) yes
P3 F3 1.592(5) yes
P3 F4 1.601(5) yes
P3 F5 1.583(6) yes
P3 F6 1.567(6) yes
O1 C30 1.412(8) yes
O1 C31 1.404(8) yes
N1 C3 1.332(9) yes
N1 C7 1.370(8) yes
N2 C8 1.345(8) yes
N2 C12 1.314(9) yes
C1 C2 1.495(13) yes
C1 H11 0.950 no
C1 H12 0.950 no
C1 H13 0.950 no
C2 H21 0.950 no
C2 H22 0.950 no
C3 C4 1.385(10) yes
C4 C5 1.386(11) yes
C4 H41 0.950 no
C5 C6 1.357(11) yes
C5 H51 0.950 no
C6 C7 1.385(10) yes
C6 H61 0.950 no
C7 C8 1.488(10) yes
C8 C9 1.403(10) yes
C9 C10 1.374(12) yes
C9 H91 0.950 no
C10 C11 1.368(11) yes
C10 H101 0.950 no
C11 C12 1.401(10) yes
C11 H111 0.950 no
C12 H121 0.950 no
C13 C14 1.377(9) yes
C13 C18 1.368(10) yes
C14 C15 1.387(10) yes
C14 H141 0.950 no
C15 C16 1.378(11) yes
C15 H151 0.950 no
C16 C17 1.353(12) yes
C16 H161 0.950 no
C17 C18 1.393(10) yes
C17 H171 0.950 no
C18 H181 0.950 no
C19 C20 1.399(9) yes
C19 C24 1.379(9) yes
C20 C21 1.380(11) yes
C20 H201 0.950 no
C21 C22 1.391(11) yes
C21 H211 0.950 no
C22 C23 1.361(11) yes
C22 H221 0.950 no
C23 C24 1.385(10) yes
C23 H231 0.950 no
C24 H241 0.950 no
C25 C26 1.400(9) yes
C25 C30 1.388(10) yes
C26 C27 1.369(11) yes
C26 H261 0.950 no
C27 C28 1.352(13) yes
C27 H271 0.950 no
C28 C29 1.402(12) yes
C28 H281 0.950 no
C29 C30 1.372(10) yes
C29 H291 0.950 no
C31 C32 1.371(9) yes
C31 C36 1.395(9) yes
C32 C33 1.363(11) yes
C32 H321 0.950 no
C33 C34 1.381(12) yes
C33 H331 0.950 no
C34 C35 1.391(10) yes
C34 H341 0.950 no
C35 C36 1.390(9) yes
C35 H351 0.950 no
C37 C38 1.395(9) yes
C37 C42 1.389(9) yes
C38 C39 1.399(10) yes
C38 H381 0.950 no
C39 C40 1.362(11) yes
C39 H391 0.950 no
C40 C41 1.392(12) yes
C40 H401 0.950 no
C41 C42 1.371(11) yes
C41 H411 0.950 no
C42 H421 0.950 no
C43 C44 1.370(10) yes
C43 C48 1.384(10) yes
C44 C45 1.394(10) yes
C44 H441 0.950 no
C45 C46 1.357(12) yes
C45 H451 0.950 no
C46 C47 1.352(12) yes
C46 H461 0.950 no
C47 C48 1.387(11) yes
C47 H471 0.950 no
C48 H481 0.950 no

loop_
_platon_squeeze_void_nr
_platon_squeeze_void_average_x
_platon_squeeze_void_average_y
_platon_squeeze_void_average_z
_platon_squeeze_void_volume
_platon_squeeze_void_count_electrons
_platon_squeeze_void_content
1 0.500 0.000 0.511 607 149 ' '
2 0.000 0.500 0.756 607 149 ' '
